data_1551576
loop_
_publ_author_name
'UEJI, Kan'
'SHINOZAKI, Satsuki'
'MIYAMURA, Kazuo'

_publ_section_title
;
 Crystal Structure of the
 Bis[bis(&lt;i&gt;p&lt;/i&gt;-methoxyphenyl)glyoximato]nickel(II) Complex
;
_journal_issue 0
_journal_name_full 'X-ray Structure Analysis Online'
_journal_page_first 71
_journal_paper_doi 10.2116/xraystruct.33.71
_journal_volume 33
_journal_year 2017
_chemical_formula_moiety 'C32 H30 N4 Ni O8'
_chemical_formula_sum 'C32 H30 N4 Ni O8'
_chemical_formula_weight 657.31
_space_group_crystal_system monoclinic
_space_group_IT_number 15
_space_group_name_Hall '-C 2yc'
_space_group_name_H-M_alt 'C 1 2/c 1'
_symmetry_space_group_name_Hall '-C 2yc'
_symmetry_space_group_name_H-M 'C 1 2/c 1'
_atom_sites_solution_hydrogens mixed
_atom_sites_solution_primary dual
_audit_creation_method SHELXL-2016/6
_cell_angle_alpha 90
_cell_angle_beta 103.547(2)
_cell_angle_gamma 90
_cell_formula_units_Z 4
_cell_length_a 17.6548(12)
_cell_length_b 19.0788(13)
_cell_length_c 9.2011(9)
_cell_measurement_reflns_used 664
_cell_measurement_temperature 298(2)
_cell_measurement_theta_max 17.516
_cell_measurement_theta_min 2.373
_cell_volume 3013.0(4)
_computing_cell_refinement 'Bruker SMART'
_computing_data_collection 'Bruker SMART'
_computing_data_reduction 'Bruker SAINT'
_computing_molecular_graphics 'Bruker SHELXTL'
_computing_publication_material 'Bruker SHELXTL'
_computing_structure_refinement 'SHELXL-2016/6 (Sheldrick, 2016)'
_computing_structure_solution 'SHELXT 2014/5 (Sheldrick, 2014)'
_diffrn_ambient_temperature 298(2)
_diffrn_detector_area_resol_mean 8.366
_diffrn_measured_fraction_theta_full 1.000
_diffrn_measured_fraction_theta_max 0.976
_diffrn_measurement_device_type 'CCD area detector'
_diffrn_measurement_method 'phi and omega scans'
_diffrn_radiation_type MoK\a
_diffrn_radiation_wavelength 0.71073
_diffrn_reflns_av_R_equivalents 0.0812
_diffrn_reflns_av_unetI/netI 0.1106
_diffrn_reflns_Laue_measured_fraction_full 1.000
_diffrn_reflns_Laue_measured_fraction_max 0.976
_diffrn_reflns_limit_h_max 17
_diffrn_reflns_limit_h_min -22
_diffrn_reflns_limit_k_max 24
_diffrn_reflns_limit_k_min -23
_diffrn_reflns_limit_l_max 9
_diffrn_reflns_limit_l_min -11
_diffrn_reflns_number 9018
_diffrn_reflns_point_group_measured_fraction_full 1.000
_diffrn_reflns_point_group_measured_fraction_max 0.976
_diffrn_reflns_theta_full 25.000
_diffrn_reflns_theta_max 27.494
_diffrn_reflns_theta_min 1.596
_exptl_absorpt_coefficient_mu 0.703
_exptl_absorpt_correction_type none
_exptl_crystal_colour purple
_exptl_crystal_density_diffrn 1.449
_exptl_crystal_description 'rectangular prism'
_exptl_crystal_F_000 1368
_exptl_crystal_size_max 0.100
_exptl_crystal_size_mid 0.050
_exptl_crystal_size_min 0.010
_refine_diff_density_max 0.444
_refine_diff_density_min -0.437
_refine_diff_density_rms 0.130
_refine_ls_extinction_method none
_refine_ls_goodness_of_fit_ref 1.019
_refine_ls_hydrogen_treatment mixed
_refine_ls_matrix_type full
_refine_ls_number_parameters 210
_refine_ls_number_reflns 3364
_refine_ls_number_restraints 0
_refine_ls_restrained_S_all 1.019
_refine_ls_R_factor_all 0.1530
_refine_ls_R_factor_gt 0.0683
_refine_ls_shift/su_max 0.000
_refine_ls_shift/su_mean 0.000
_refine_ls_structure_factor_coef Fsqd
_refine_ls_weighting_details 'w=1/[\s^2^(Fo^2^)+(0.0715P)^2^] where P=(Fo^2^+2Fc^2^)/3'
_refine_ls_weighting_scheme calc
_refine_ls_wR_factor_gt 0.1454
_refine_ls_wR_factor_ref 0.1821
_reflns_Friedel_coverage 0.000
_reflns_number_gt 1691
_reflns_number_total 3364
_reflns_threshold_expression 'I > 2\s(I)'
_cod_data_source_file 33_71_1.txt
_cod_data_source_block OMe_DPG_a
_cod_database_code 1551576
_shelx_shelxl_version_number 2016/6
_shelx_space_group_comment
; 
The symmetry employed for this shelxl refinement is uniquely defined 
by the following loop, which should always be used as a source of 
symmetry information in preference to the above space-group names. 
They are only intended as comments. 
;
_shelx_estimated_absorpt_t_min 0.933
_shelx_estimated_absorpt_t_max 0.993

loop_
_space_group_symop_operation_xyz
'x, y, z'
'-x, y, -z+1/2'
'x+1/2, y+1/2, z'
'-x+1/2, y+1/2, -z+1/2'
'-x, -y, -z'
'x, -y, z-1/2'
'-x+1/2, -y+1/2, -z'
'x+1/2, -y+1/2, z-1/2'

loop_
_atom_site_label
_atom_site_type_symbol
_atom_site_fract_x
_atom_site_fract_y
_atom_site_fract_z
_atom_site_U_iso_or_equiv
_atom_site_adp_type
_atom_site_occupancy
_atom_site_site_symmetry_order
_atom_site_calc_flag
_atom_site_refinement_flags_posn
_atom_site_refinement_flags_adp
_atom_site_refinement_flags_occupancy
Ni1 Ni 0.500000 0.39512(5) 0.250000 0.0434(3) Uani 1 2 d S T P
O1 O 0.37332(18) 0.33098(19) 0.3384(4) 0.0546(10) Uani 1 1 d . . .
N1 N 0.4385(2) 0.3209(2) 0.2898(4) 0.0450(10) Uani 1 1 d . . .
C1 C 0.4645(3) 0.2578(2) 0.2796(5) 0.0434(12) Uani 1 1 d . . .
N2 N 0.5607(2) 0.4691(2) 0.2085(5) 0.0483(11) Uani 1 1 d . . .
O2 O 0.62875(19) 0.45815(18) 0.1699(4) 0.0608(11) Uani 1 1 d . . .
C2 C 0.5376(3) 0.5331(3) 0.2265(6) 0.0450(12) Uani 1 1 d . . .
C3 C 0.4330(3) 0.1943(2) 0.3350(6) 0.0451(12) Uani 1 1 d . . .
O3 O 0.3549(3) 0.0196(2) 0.5248(5) 0.0891(14) Uani 1 1 d . . .
C4 C 0.3539(3) 0.1798(3) 0.3040(6) 0.0567(14) Uani 1 1 d . . .
H4 H 0.319208 0.209817 0.242019 0.068 Uiso 1 1 calc R U .
O4 O 0.6841(2) 0.78420(19) 0.1310(5) 0.0678(11) Uani 1 1 d . . .
C9 C 0.5808(3) 0.5968(2) 0.2088(5) 0.0452(12) Uani 1 1 d . . .
C8 C 0.4833(3) 0.1487(3) 0.4281(6) 0.0604(15) Uani 1 1 d . . .
H8 H 0.536674 0.156998 0.448697 0.073 Uiso 1 1 calc R U .
C7 C 0.4556(3) 0.0912(3) 0.4908(7) 0.0697(17) Uani 1 1 d . . .
H7 H 0.489910 0.061951 0.555768 0.084 Uiso 1 1 calc R U .
C6 C 0.3766(3) 0.0775(3) 0.4563(7) 0.0585(15) Uani 1 1 d . . .
C5 C 0.3256(3) 0.1216(3) 0.3633(7) 0.0583(15) Uani 1 1 d . . .
H5 H 0.272361 0.112323 0.340596 0.070 Uiso 1 1 calc R U .
C10 C 0.5868(3) 0.6515(3) 0.3093(6) 0.0518(13) Uani 1 1 d . . .
H10 H 0.566391 0.645662 0.392957 0.062 Uiso 1 1 calc R U .
C11 C 0.6217(3) 0.7140(3) 0.2910(6) 0.0547(14) Uani 1 1 d . . .
H11 H 0.625135 0.749590 0.361343 0.066 Uiso 1 1 calc R U .
C12 C 0.6518(3) 0.7235(3) 0.1663(6) 0.0486(13) Uani 1 1 d . . .
C13 C 0.6491(3) 0.6690(3) 0.0657(6) 0.0478(13) Uani 1 1 d . . .
H13 H 0.671004 0.674765 -0.016218 0.057 Uiso 1 1 calc R U .
C14 C 0.6143(3) 0.6064(3) 0.0864(5) 0.0449(11) Uani 1 1 d . . .
H14 H 0.612987 0.570040 0.018450 0.054 Uiso 1 1 calc R U .
C15 C 0.2762(4) 0.0047(3) 0.5050(8) 0.090(2) Uani 1 1 d . . .
H15A H 0.270067 -0.036038 0.562474 0.135 Uiso 1 1 calc R U .
H15B H 0.253774 -0.004094 0.401145 0.135 Uiso 1 1 calc R U .
H15C H 0.250406 0.043843 0.537867 0.135 Uiso 1 1 calc R U .
H17 H 0.365(5) 0.389(4) 0.341(9) 0.17(3) Uiso 1 1 d . . .
C16 C 0.6866(4) 0.8422(3) 0.2301(8) 0.083(2) Uani 1 1 d . . .
H16A H 0.710088 0.881734 0.192953 0.125 Uiso 1 1 calc R U .
H16B H 0.716911 0.829885 0.327582 0.125 Uiso 1 1 calc R U .
H16C H 0.634657 0.854142 0.236233 0.125 Uiso 1 1 calc R U .

loop_
_atom_site_aniso_label
_atom_site_aniso_U_11
_atom_site_aniso_U_22
_atom_site_aniso_U_33
_atom_site_aniso_U_23
_atom_site_aniso_U_13
_atom_site_aniso_U_12
Ni1 0.0396(5) 0.0465(6) 0.0469(6) 0.000 0.0161(4) 0.000
O1 0.044(2) 0.060(2) 0.068(3) -0.0001(19) 0.0296(19) 0.0001(16)
N1 0.034(2) 0.052(3) 0.049(3) -0.002(2) 0.0116(19) 0.0008(19)
C1 0.039(3) 0.050(3) 0.042(3) -0.002(2) 0.009(2) 0.000(2)
N2 0.039(2) 0.056(3) 0.055(3) -0.001(2) 0.019(2) -0.0042(19)
O2 0.049(2) 0.054(2) 0.090(3) -0.004(2) 0.038(2) -0.0035(16)
C2 0.041(3) 0.054(3) 0.044(3) -0.001(3) 0.018(2) 0.002(2)
C3 0.040(3) 0.044(3) 0.052(3) 0.002(3) 0.013(2) 0.000(2)
O3 0.081(3) 0.073(3) 0.119(4) 0.023(3) 0.034(3) -0.012(2)
C4 0.040(3) 0.059(4) 0.069(4) 0.005(3) 0.010(3) -0.002(3)
O4 0.073(3) 0.054(2) 0.084(3) -0.003(2) 0.032(2) -0.0134(19)
C9 0.045(3) 0.048(3) 0.042(3) 0.002(3) 0.010(2) -0.005(2)
C8 0.044(3) 0.064(4) 0.075(4) 0.006(3) 0.018(3) -0.001(3)
C7 0.054(4) 0.069(4) 0.086(5) 0.026(3) 0.019(3) 0.008(3)
C6 0.062(4) 0.050(3) 0.069(4) 0.008(3) 0.028(3) 0.000(3)
C5 0.043(3) 0.060(4) 0.074(4) 0.002(3) 0.018(3) -0.007(3)
C10 0.053(3) 0.061(3) 0.045(3) -0.005(3) 0.019(3) -0.004(3)
C11 0.056(3) 0.052(3) 0.059(4) -0.016(3) 0.020(3) -0.006(3)
C12 0.039(3) 0.044(3) 0.062(4) -0.004(3) 0.011(2) -0.007(2)
C13 0.050(3) 0.054(3) 0.041(3) 0.006(3) 0.012(2) -0.003(2)
C14 0.045(3) 0.050(3) 0.040(3) -0.008(3) 0.013(2) 0.001(2)
C15 0.097(6) 0.068(4) 0.117(6) -0.001(4) 0.046(5) -0.024(4)
C16 0.084(5) 0.055(4) 0.119(6) -0.013(4) 0.040(4) -0.016(3)

loop_
_atom_type_symbol
_atom_type_description
_atom_type_scat_dispersion_real
_atom_type_scat_dispersion_imag
_atom_type_scat_source
C C 0.0033 0.0016 'International Tables Vol C Tables 4.2.6.8 and 6.1.1.4'
H H 0.0000 0.0000 'International Tables Vol C Tables 4.2.6.8 and 6.1.1.4'
N N 0.0061 0.0033 'International Tables Vol C Tables 4.2.6.8 and 6.1.1.4'
Ni Ni 0.3393 1.1124 'International Tables Vol C Tables 4.2.6.8 and 6.1.1.4'
O O 0.0106 0.0060 'International Tables Vol C Tables 4.2.6.8 and 6.1.1.4'

loop_
_geom_angle_atom_site_label_1
_geom_angle_atom_site_label_2
_geom_angle_atom_site_label_3
_geom_angle
_geom_angle_site_symmetry_1
_geom_angle_site_symmetry_3
N2 Ni1 N2 81.6(2) . 2_655
N2 Ni1 N1 98.36(16) . 2_655
N2 Ni1 N1 179.46(19) 2_655 2_655
N2 Ni1 N1 179.46(18) . .
N2 Ni1 N1 98.36(16) 2_655 .
N1 Ni1 N1 81.7(2) 2_655 .
N1 O1 H17 106(4) . .
C1 N1 O1 120.1(4) . .
C1 N1 Ni1 117.2(3) . .
O1 N1 Ni1 122.6(3) . .
N1 C1 C3 124.7(4) . .
N1 C1 C1 111.7(3) . 2_655
C3 C1 C1 123.3(3) . 2_655
C2 N2 O2 120.0(4) . .
C2 N2 Ni1 118.0(3) . .
O2 N2 Ni1 121.8(3) . .
N2 C2 C9 125.1(4) . .
N2 C2 C2 111.2(3) . 2_655
C9 C2 C2 123.7(3) . 2_655
C4 C3 C8 118.0(5) . .
C4 C3 C1 122.5(4) . .
C8 C3 C1 119.4(4) . .
C6 O3 C15 119.0(5) . .
C5 C4 C3 121.3(5) . .
C5 C4 H4 119.3 . .
C3 C4 H4 119.3 . .
C12 O4 C16 117.3(4) . .
C10 C9 C14 117.3(4) . .
C10 C9 C2 120.9(4) . .
C14 C9 C2 121.8(4) . .
C7 C8 C3 121.2(5) . .
C7 C8 H8 119.4 . .
C3 C8 H8 119.4 . .
C8 C7 C6 119.4(5) . .
C8 C7 H7 120.3 . .
C6 C7 H7 120.3 . .
O3 C6 C5 124.5(5) . .
O3 C6 C7 115.0(5) . .
C5 C6 C7 120.4(5) . .
C6 C5 C4 119.5(5) . .
C6 C5 H5 120.2 . .
C4 C5 H5 120.2 . .
C11 C10 C9 122.8(5) . .
C11 C10 H10 118.6 . .
C9 C10 H10 118.6 . .
C10 C11 C12 119.1(5) . .
C10 C11 H11 120.4 . .
C12 C11 H11 120.4 . .
O4 C12 C11 124.9(5) . .
O4 C12 C13 115.4(5) . .
C11 C12 C13 119.8(5) . .
C14 C13 C12 120.3(5) . .
C14 C13 H13 119.9 . .
C12 C13 H13 119.9 . .
C13 C14 C9 120.7(4) . .
C13 C14 H14 119.6 . .
C9 C14 H14 119.6 . .
O3 C15 H15A 109.5 . .
O3 C15 H15B 109.5 . .
H15A C15 H15B 109.5 . .
O3 C15 H15C 109.5 . .
H15A C15 H15C 109.5 . .
H15B C15 H15C 109.5 . .
O4 C16 H16A 109.5 . .
O4 C16 H16B 109.5 . .
H16A C16 H16B 109.5 . .
O4 C16 H16C 109.5 . .
H16A C16 H16C 109.5 . .
H16B C16 H16C 109.5 . .

loop_
_geom_bond_atom_site_label_1
_geom_bond_atom_site_label_2
_geom_bond_distance
_geom_bond_site_symmetry_2
Ni1 N2 1.865(4) .
Ni1 N2 1.865(4) 2_655
Ni1 N1 1.872(4) 2_655
Ni1 N1 1.872(4) .
O1 N1 1.342(4) .
O1 H17 1.12(8) .
N1 C1 1.300(5) .
C1 C3 1.472(6) .
C1 C1 1.480(9) 2_655
N2 C2 1.309(5) .
N2 O2 1.348(5) .
C2 C9 1.463(6) .
C2 C2 1.490(8) 2_655
C3 C4 1.386(6) .
C3 C8 1.388(7) .
O3 C6 1.369(6) .
O3 C15 1.388(7) .
C4 C5 1.382(6) .
C4 H4 0.9300 .
O4 C12 1.363(5) .
O4 C16 1.428(6) .
C9 C10 1.382(6) .
C9 C14 1.401(6) .
C8 C7 1.381(7) .
C8 H8 0.9300 .
C7 C6 1.382(7) .
C7 H7 0.9300 .
C6 C5 1.375(7) .
C5 H5 0.9300 .
C10 C11 1.371(6) .
C10 H10 0.9300 .
C11 C12 1.384(7) .
C11 H11 0.9300 .
C12 C13 1.386(7) .
C13 C14 1.378(6) .
C13 H13 0.9300 .
C14 H14 0.9300 .
C15 H15A 0.9600 .
C15 H15B 0.9600 .
C15 H15C 0.9600 .
C16 H16A 0.9600 .
C16 H16B 0.9600 .
C16 H16C 0.9600 .

loop_
_geom_torsion_atom_site_label_1
_geom_torsion_atom_site_label_2
_geom_torsion_atom_site_label_3
_geom_torsion_atom_site_label_4
_geom_torsion
_geom_torsion_site_symmetry_1
_geom_torsion_site_symmetry_4
N2 Ni1 N1 C1 -176.9(4) 2_655 .
N1 Ni1 N1 C1 2.6(3) 2_655 .
N2 Ni1 N1 O1 -2.0(4) 2_655 .
N1 Ni1 N1 O1 177.4(5) 2_655 .
O1 N1 C1 C3 -7.8(7) . .
Ni1 N1 C1 C3 167.2(4) . .
O1 N1 C1 C1 178.5(4) . 2_655
Ni1 N1 C1 C1 -6.5(7) . 2_655
N2 Ni1 N2 C2 0.9(3) 2_655 .
N1 Ni1 N2 C2 -178.6(4) 2_655 .
N2 Ni1 N2 O2 176.9(5) 2_655 .
N1 Ni1 N2 O2 -2.6(4) 2_655 .
O2 N2 C2 C9 -0.4(8) . .
Ni1 N2 C2 C9 175.7(4) . .
O2 N2 C2 C2 -178.2(5) . 2_655
Ni1 N2 C2 C2 -2.1(7) . 2_655
N1 C1 C3 C4 48.4(8) . .
C1 C1 C3 C4 -138.6(6) 2_655 .
N1 C1 C3 C8 -128.2(6) . .
C1 C1 C3 C8 44.7(8) 2_655 .
C8 C3 C4 C5 -0.2(8) . .
C1 C3 C4 C5 -176.8(5) . .
N2 C2 C9 C10 -137.3(5) . .
C2 C2 C9 C10 40.2(9) 2_655 .
N2 C2 C9 C14 45.9(8) . .
C2 C2 C9 C14 -136.6(6) 2_655 .
C4 C3 C8 C7 -1.3(8) . .
C1 C3 C8 C7 175.5(5) . .
C3 C8 C7 C6 2.2(9) . .
C15 O3 C6 C5 -2.3(9) . .
C15 O3 C6 C7 175.5(5) . .
C8 C7 C6 O3 -179.6(5) . .
C8 C7 C6 C5 -1.7(9) . .
O3 C6 C5 C4 177.9(5) . .
C7 C6 C5 C4 0.3(8) . .
C3 C4 C5 C6 0.7(8) . .
C14 C9 C10 C11 1.9(7) . .
C2 C9 C10 C11 -175.0(5) . .
C9 C10 C11 C12 0.5(8) . .
C16 O4 C12 C11 -0.3(8) . .
C16 O4 C12 C13 178.8(5) . .
C10 C11 C12 O4 176.4(5) . .
C10 C11 C12 C13 -2.7(8) . .
O4 C12 C13 C14 -176.9(4) . .
C11 C12 C13 C14 2.3(7) . .
C12 C13 C14 C9 0.2(7) . .
C10 C9 C14 C13 -2.3(7) . .
C2 C9 C14 C13 174.6(4) . .
